data_7153945
loop_
_publ_author_name
'He, Guangke'
'Chen, Shan'
'Wang, Qiang'
'Huang, Hai'
'Zhang, Qijun'
'Zhang, Dongming'
'Zhang, Rong'
'Zhu, Hongjun'

_publ_section_title
;
 Studies on copper(i)-catalyzed highly regio- and stereo-selective
 hydroboration of alkynamides.
;
_journal_issue 31
_journal_name_full 'Organic &amp; biomolecular chemistry'
_journal_page_first 5945
_journal_page_last 5953
_journal_paper_doi 10.1039/c4ob00979g
_journal_volume 12
_journal_year 2014
_chemical_formula_sum 'C22 H28 B N O4 S'
_chemical_formula_weight 413.32
_chemical_name_systematic
; 
 ? 
;
_space_group_IT_number 61
_symmetry_cell_setting orthorhombic
_symmetry_space_group_name_Hall '-P 2ac 2ab'
_symmetry_space_group_name_H-M 'P b c a'
_atom_sites_solution_hydrogens geom
_atom_sites_solution_primary direct
_atom_sites_solution_secondary difmap
_audit_creation_method SHELXL-97
_cell_angle_alpha 90.00
_cell_angle_beta 90.00
_cell_angle_gamma 90.00
_cell_formula_units_Z 8
_cell_length_a 30.245(6)
_cell_length_b 14.537(3)
_cell_length_c 10.379(2)
_cell_measurement_reflns_used 25
_cell_measurement_temperature 293(2)
_cell_measurement_theta_max 12
_cell_measurement_theta_min 9
_cell_volume 4563.4(16)
_computing_structure_refinement 'SHELXL-97 (Sheldrick, 1997)'
_computing_structure_solution 'SHELXS-97 (Sheldrick, 1990)'
_diffrn_ambient_temperature 293(2)
_diffrn_measured_fraction_theta_full 0.984
_diffrn_measured_fraction_theta_max 0.984
_diffrn_measurement_device_type 'Nonius CAD4'
_diffrn_measurement_method \w/2\q
_diffrn_radiation_monochromator graphite
_diffrn_radiation_source 'fine-focus sealed tube'
_diffrn_radiation_type MoK\a
_diffrn_radiation_wavelength 0.71073
_diffrn_reflns_av_R_equivalents 0.0922
_diffrn_reflns_av_sigmaI/netI 0.1132
_diffrn_reflns_limit_h_max 36
_diffrn_reflns_limit_h_min 0
_diffrn_reflns_limit_k_max 17
_diffrn_reflns_limit_k_min 0
_diffrn_reflns_limit_l_max 12
_diffrn_reflns_limit_l_min 0
_diffrn_reflns_number 4154
_diffrn_reflns_theta_full 25.34
_diffrn_reflns_theta_max 25.34
_diffrn_reflns_theta_min 2.69
_diffrn_standards_decay_% 1
_diffrn_standards_interval_count 200
_diffrn_standards_interval_time 2h
_diffrn_standards_number 3
_exptl_absorpt_coefficient_mu 0.168
_exptl_absorpt_correction_T_max 0.9834
_exptl_absorpt_correction_T_min 0.9513
_exptl_absorpt_correction_type psi-scan
_exptl_crystal_density_diffrn 1.203
_exptl_crystal_density_method 'not measured'
_exptl_crystal_F_000 1760
_exptl_crystal_size_max 0.30
_exptl_crystal_size_mid 0.20
_exptl_crystal_size_min 0.10
_refine_diff_density_max 0.202
_refine_diff_density_min -0.152
_refine_diff_density_rms 0.040
_refine_ls_extinction_method none
_refine_ls_goodness_of_fit_ref 1.002
_refine_ls_hydrogen_treatment constr
_refine_ls_matrix_type full
_refine_ls_number_parameters 262
_refine_ls_number_reflns 4114
_refine_ls_number_restraints 0
_refine_ls_restrained_S_all 1.002
_refine_ls_R_factor_all 0.1949
_refine_ls_R_factor_gt 0.0680
_refine_ls_shift/su_max 0.000
_refine_ls_shift/su_mean 0.000
_refine_ls_structure_factor_coef Fsqd
_refine_ls_weighting_details 'calc w=1/[\s^2^(Fo^2^)+(0.0560P)^2^+0.0000P] where P=(Fo^2^+2Fc^2^)/3'
_refine_ls_weighting_scheme calc
_refine_ls_wR_factor_gt 0.1238
_refine_ls_wR_factor_ref 0.1719
_reflns_number_gt 1686
_reflns_number_total 4114
_reflns_threshold_expression >2sigma(I)
_cod_data_source_file c4ob00979g2.cif
_cod_data_source_block q
_cod_depositor_comments
;
The following automatic conversions were performed:

'_symmetry_cell_setting' value 'Orthorhombic' changed to
'orthorhombic' according to
/usr/data/users/saulius/crontab/automatic-downloads/rss-feeds/RSC/lib/dictionaries/cif_core.dic
dictionary named 'cif_core.dic' version 2.4.2 from 2011-04-26.

Automatic conversion script
Id: cif_fix_values 2281 2013-09-26 08:29:07Z andrius 

 Adding full bibliography for 7153945.cif.
;
_cod_original_sg_symbol_H-M Pbca
_cod_database_code 7153945

loop_
_symmetry_equiv_pos_as_xyz
'x, y, z'
'-x+1/2, -y, z+1/2'
'-x, y+1/2, -z+1/2'
'x+1/2, -y+1/2, -z'
'-x, -y, -z'
'x-1/2, y, -z-1/2'
'x, -y-1/2, z-1/2'
'-x-1/2, y-1/2, z'

loop_
_atom_site_label
_atom_site_type_symbol
_atom_site_fract_x
_atom_site_fract_y
_atom_site_fract_z
_atom_site_U_iso_or_equiv
_atom_site_adp_type
_atom_site_occupancy
_atom_site_symmetry_multiplicity
_atom_site_calc_flag
_atom_site_refinement_flags
S S 0.36966(4) 0.35452(9) 0.12214(11) 0.0719(4) Uani 1 1 d .
N N 0.38891(11) 0.4550(2) 0.1587(3) 0.0563(9) Uani 1 1 d .
B B 0.32654(17) 0.5608(3) 0.0764(4) 0.0525(12) Uani 1 1 d .
O1 O 0.33212(8) 0.53922(19) -0.0492(2) 0.0644(8) Uani 1 1 d .
C1 C 0.29122(16) 0.5668(3) -0.1159(4) 0.0762(14) Uani 1 1 d .
O2 O 0.29054(9) 0.6135(2) 0.1003(2) 0.0705(9) Uani 1 1 d .
C2 C 0.27129(15) 0.6381(4) -0.0242(4) 0.0693(13) Uani 1 1 d .
O3 O 0.39614(11) 0.2869(2) 0.1870(3) 0.1034(12) Uani 1 1 d .
C3 C 0.30039(19) 0.5950(5) -0.2495(5) 0.147(3) Uani 1 1 d .
H3B H 0.3177 0.6504 -0.2493 0.221 Uiso 1 1 calc R
H3C H 0.2730 0.6057 -0.2937 0.221 Uiso 1 1 calc R
H3D H 0.3165 0.5471 -0.2926 0.221 Uiso 1 1 calc R
O4 O 0.32292(10) 0.3581(2) 0.1454(3) 0.0921(10) Uani 1 1 d .
C4 C 0.2623(2) 0.4785(4) -0.1189(6) 0.145(3) Uani 1 1 d .
H4B H 0.2753 0.4344 -0.1763 0.218 Uiso 1 1 calc R
H4C H 0.2331 0.4937 -0.1485 0.218 Uiso 1 1 calc R
H4D H 0.2606 0.4529 -0.0338 0.218 Uiso 1 1 calc R
C5 C 0.22196(16) 0.6382(5) -0.0099(5) 0.136(3) Uani 1 1 d .
H5A H 0.2134 0.6860 0.0490 0.204 Uiso 1 1 calc R
H5B H 0.2124 0.5798 0.0229 0.204 Uiso 1 1 calc R
H5C H 0.2085 0.6491 -0.0923 0.204 Uiso 1 1 calc R
C6 C 0.2875(2) 0.7351(4) -0.0523(5) 0.143(2) Uani 1 1 d .
H6A H 0.2740 0.7774 0.0068 0.214 Uiso 1 1 calc R
H6B H 0.2798 0.7517 -0.1390 0.214 Uiso 1 1 calc R
H6C H 0.3191 0.7374 -0.0425 0.214 Uiso 1 1 calc R
C7 C 0.35879(12) 0.5299(3) 0.1861(3) 0.0510(10) Uani 1 1 d .
C8 C 0.35898(12) 0.5730(3) 0.2991(3) 0.0542(11) Uani 1 1 d .
H8A H 0.3414 0.6253 0.3028 0.065 Uiso 1 1 calc R
C9 C 0.38263(13) 0.5512(3) 0.4198(4) 0.0584(11) Uani 1 1 d .
C10 C 0.39789(13) 0.6228(3) 0.4965(4) 0.0730(13) Uani 1 1 d .
H10A H 0.3943 0.6834 0.4696 0.088 Uiso 1 1 calc R
C11 C 0.41854(16) 0.6039(4) 0.6137(5) 0.0934(17) Uani 1 1 d .
H11A H 0.4292 0.6520 0.6639 0.112 Uiso 1 1 calc R
C12 C 0.42337(18) 0.5149(5) 0.6559(5) 0.0953(18) Uani 1 1 d .
H12A H 0.4374 0.5029 0.7338 0.114 Uiso 1 1 calc R
C13 C 0.40750(17) 0.4442(4) 0.5827(5) 0.0894(16) Uani 1 1 d .
H13A H 0.4099 0.3840 0.6121 0.107 Uiso 1 1 calc R
C14 C 0.38774(15) 0.4621(3) 0.4638(4) 0.0733(13) Uani 1 1 d .
H14A H 0.3779 0.4134 0.4134 0.088 Uiso 1 1 calc R
C15 C 0.43698(14) 0.4655(3) 0.1818(4) 0.0741(13) Uani 1 1 d .
H15A H 0.4525 0.4161 0.1382 0.089 Uiso 1 1 calc R
H15B H 0.4426 0.4593 0.2734 0.089 Uiso 1 1 calc R
C16 C 0.45562(13) 0.5561(3) 0.1365(4) 0.0616(12) Uani 1 1 d .
C17 C 0.44714(15) 0.5874(4) 0.0136(4) 0.0759(14) Uani 1 1 d .
H17A H 0.4280 0.5550 -0.0399 0.091 Uiso 1 1 calc R
C18 C 0.46688(17) 0.6660(4) -0.0294(5) 0.0890(16) Uani 1 1 d .
H18A H 0.4612 0.6863 -0.1128 0.107 Uiso 1 1 calc R
C19 C 0.49471(18) 0.7155(4) 0.0474(6) 0.0949(17) Uani 1 1 d .
H19A H 0.5081 0.7687 0.0164 0.114 Uiso 1 1 calc R
C20 C 0.50279(15) 0.6862(4) 0.1704(6) 0.0914(17) Uani 1 1 d .
H20A H 0.5216 0.7196 0.2237 0.110 Uiso 1 1 calc R
C21 C 0.48275(15) 0.6059(4) 0.2156(4) 0.0809(15) Uani 1 1 d .
H21A H 0.4878 0.5862 0.2996 0.097 Uiso 1 1 calc R
C22 C 0.37797(15) 0.3395(3) -0.0463(4) 0.0898(16) Uani 1 1 d .
H22A H 0.3670 0.2803 -0.0720 0.135 Uiso 1 1 calc R
H22B H 0.4090 0.3434 -0.0654 0.135 Uiso 1 1 calc R
H22C H 0.3624 0.3867 -0.0925 0.135 Uiso 1 1 calc R

loop_
_atom_site_aniso_label
_atom_site_aniso_U_11
_atom_site_aniso_U_22
_atom_site_aniso_U_33
_atom_site_aniso_U_23
_atom_site_aniso_U_13
_atom_site_aniso_U_12
S 0.0853(9) 0.0749(8) 0.0554(7) -0.0051(7) 0.0047(7) 0.0042(7)
N 0.048(2) 0.070(2) 0.051(2) -0.0035(17) -0.0026(16) 0.0115(18)
B 0.049(3) 0.069(3) 0.039(3) -0.001(2) -0.002(2) -0.004(3)
O1 0.0584(19) 0.099(2) 0.0352(14) -0.0068(15) -0.0033(13) 0.0156(16)
C1 0.067(3) 0.114(4) 0.048(3) 0.004(3) -0.013(2) 0.018(3)
O2 0.0621(19) 0.107(2) 0.0428(16) -0.0014(16) -0.0068(15) 0.0236(18)
C2 0.060(3) 0.095(4) 0.053(3) 0.011(3) -0.016(2) 0.008(3)
O3 0.140(3) 0.084(2) 0.086(2) 0.011(2) -0.005(2) 0.031(2)
C3 0.133(5) 0.266(8) 0.042(3) 0.034(4) 0.009(3) 0.077(5)
O4 0.076(2) 0.094(2) 0.107(3) -0.025(2) 0.0192(19) -0.0215(19)
C4 0.138(6) 0.118(5) 0.180(7) -0.022(5) -0.073(5) -0.029(4)
C5 0.071(4) 0.253(8) 0.083(4) -0.009(4) -0.017(3) 0.046(4)
C6 0.229(7) 0.085(4) 0.114(5) 0.008(4) -0.060(5) -0.015(5)
C7 0.044(2) 0.070(3) 0.039(2) -0.006(2) -0.0006(19) -0.001(2)
C8 0.045(2) 0.071(3) 0.047(2) -0.004(2) -0.005(2) 0.003(2)
C9 0.055(3) 0.080(3) 0.040(2) -0.007(2) -0.006(2) -0.004(2)
C10 0.072(3) 0.094(4) 0.053(3) -0.010(3) -0.013(2) -0.003(3)
C11 0.091(4) 0.132(5) 0.057(3) -0.023(3) -0.028(3) -0.004(4)
C12 0.089(4) 0.144(6) 0.053(3) 0.007(4) -0.016(3) 0.016(4)
C13 0.103(4) 0.104(4) 0.061(3) 0.016(3) -0.008(3) 0.007(3)
C14 0.083(4) 0.088(4) 0.048(3) 0.000(3) -0.011(2) 0.000(3)
C15 0.052(3) 0.106(4) 0.065(3) 0.000(3) -0.001(2) 0.014(3)
C16 0.039(2) 0.098(4) 0.048(3) -0.002(3) 0.005(2) 0.007(2)
C17 0.065(3) 0.114(4) 0.049(3) -0.006(3) -0.002(2) -0.002(3)
C18 0.080(4) 0.125(5) 0.062(3) 0.005(3) 0.008(3) -0.010(4)
C19 0.090(4) 0.102(4) 0.093(4) -0.001(4) 0.025(4) -0.005(3)
C20 0.058(3) 0.123(5) 0.094(4) -0.035(4) -0.002(3) -0.007(3)
C21 0.055(3) 0.129(4) 0.059(3) -0.007(3) -0.004(2) 0.012(3)
C22 0.109(4) 0.104(4) 0.056(3) -0.024(3) 0.005(3) 0.018(3)

loop_
_atom_type_symbol
_atom_type_description
_atom_type_scat_dispersion_real
_atom_type_scat_dispersion_imag
_atom_type_scat_source
C C 0.0033 0.0016 'International Tables Vol C Tables 4.2.6.8 and 6.1.1.4'
H H 0.0000 0.0000 'International Tables Vol C Tables 4.2.6.8 and 6.1.1.4'
B B 0.0013 0.0007 'International Tables Vol C Tables 4.2.6.8 and 6.1.1.4'
N N 0.0061 0.0033 'International Tables Vol C Tables 4.2.6.8 and 6.1.1.4'
O O 0.0106 0.0060 'International Tables Vol C Tables 4.2.6.8 and 6.1.1.4'
S S 0.1246 0.1234 'International Tables Vol C Tables 4.2.6.8 and 6.1.1.4'

loop_
_geom_angle_atom_site_label_1
_geom_angle_atom_site_label_2
_geom_angle_atom_site_label_3
_geom_angle
O4 S O3 119.7(2)
O4 S N 106.41(18)
O3 S N 107.91(19)
O4 S C22 108.0(2)
O3 S C22 107.3(2)
N S C22 106.9(2)
C7 N C15 120.5(3)
C7 N S 119.9(3)
C15 N S 119.0(3)
O1 B O2 114.1(4)
O1 B C7 123.9(4)
O2 B C7 122.0(4)
B O1 C1 106.6(3)
C3 C1 O1 111.1(4)
C3 C1 C2 118.2(4)
O1 C1 C2 102.9(3)
C3 C1 C4 108.5(5)
O1 C1 C4 104.9(4)
C2 C1 C4 110.5(4)
B O2 C2 107.3(3)
O2 C2 C5 108.0(4)
O2 C2 C6 105.5(4)
C5 C2 C6 109.8(5)
O2 C2 C1 103.2(3)
C5 C2 C1 117.1(4)
C6 C2 C1 112.4(4)
C1 C3 H3B 109.5
C1 C3 H3C 109.5
H3B C3 H3C 109.5
C1 C3 H3D 109.5
H3B C3 H3D 109.5
H3C C3 H3D 109.5
C1 C4 H4B 109.5
C1 C4 H4C 109.5
H4B C4 H4C 109.5
C1 C4 H4D 109.5
H4B C4 H4D 109.5
H4C C4 H4D 109.5
C2 C5 H5A 109.5
C2 C5 H5B 109.5
H5A C5 H5B 109.5
C2 C5 H5C 109.5
H5A C5 H5C 109.5
H5B C5 H5C 109.5
C2 C6 H6A 109.5
C2 C6 H6B 109.5
H6A C6 H6B 109.5
C2 C6 H6C 109.5
H6A C6 H6C 109.5
H6B C6 H6C 109.5
C8 C7 N 121.7(3)
C8 C7 B 120.7(4)
N C7 B 117.7(3)
C7 C8 C9 130.5(4)
C7 C8 H8A 114.8
C9 C8 H8A 114.8
C14 C9 C10 118.4(4)
C14 C9 C8 122.4(4)
C10 C9 C8 119.0(4)
C9 C10 C11 120.0(5)
C9 C10 H10A 120.0
C11 C10 H10A 120.0
C12 C11 C10 120.8(5)
C12 C11 H11A 119.6
C10 C11 H11A 119.6
C13 C12 C11 119.6(5)
C13 C12 H12A 120.2
C11 C12 H12A 120.2
C12 C13 C14 120.1(5)
C12 C13 H13A 119.9
C14 C13 H13A 119.9
C9 C14 C13 121.0(4)
C9 C14 H14A 119.5
C13 C14 H14A 119.5
N C15 C16 114.0(3)
N C15 H15A 108.7
C16 C15 H15A 108.7
N C15 H15B 108.7
C16 C15 H15B 108.7
H15A C15 H15B 107.6
C21 C16 C17 119.5(5)
C21 C16 C15 120.0(4)
C17 C16 C15 120.5(4)
C18 C17 C16 119.8(5)
C18 C17 H17A 120.1
C16 C17 H17A 120.1
C19 C18 C17 121.4(5)
C19 C18 H18A 119.3
C17 C18 H18A 119.3
C18 C19 C20 119.4(5)
C18 C19 H19A 120.3
C20 C19 H19A 120.3
C19 C20 C21 119.8(5)
C19 C20 H20A 120.1
C21 C20 H20A 120.1
C16 C21 C20 120.1(5)
C16 C21 H21A 120.0
C20 C21 H21A 120.0
S C22 H22A 109.5
S C22 H22B 109.5
H22A C22 H22B 109.5
S C22 H22C 109.5
H22A C22 H22C 109.5
H22B C22 H22C 109.5

loop_
_geom_bond_atom_site_label_1
_geom_bond_atom_site_label_2
_geom_bond_distance
S O4 1.435(3)
S O3 1.435(3)
S N 1.617(3)
S C22 1.780(4)
N C7 1.448(4)
N C15 1.482(5)
B O1 1.351(5)
B O2 1.355(5)
B C7 1.565(6)
O1 C1 1.474(4)
C1 C3 1.472(6)
C1 C2 1.530(6)
C1 C4 1.554(7)
O2 C2 1.461(4)
C2 C5 1.499(6)
C2 C6 1.522(6)
C3 H3B 0.9600
C3 H3C 0.9600
C3 H3D 0.9600
C4 H4B 0.9600
C4 H4C 0.9600
C4 H4D 0.9600
C5 H5A 0.9600
C5 H5B 0.9600
C5 H5C 0.9600
C6 H6A 0.9600
C6 H6B 0.9600
C6 H6C 0.9600
C7 C8 1.330(4)
C8 C9 1.477(5)
C8 H8A 0.9300
C9 C14 1.381(5)
C9 C10 1.390(5)
C10 C11 1.395(6)
C10 H10A 0.9300
C11 C12 1.373(7)
C11 H11A 0.9300
C12 C13 1.365(6)
C12 H12A 0.9300
C13 C14 1.396(5)
C13 H13A 0.9300
C14 H14A 0.9300
C15 C16 1.507(6)
C15 H15A 0.9700
C15 H15B 0.9700
C16 C21 1.368(6)
C16 C17 1.379(5)
C17 C18 1.364(6)
C17 H17A 0.9300
C18 C19 1.364(6)
C18 H18A 0.9300
C19 C20 1.368(6)
C19 H19A 0.9300
C20 C21 1.396(6)
C20 H20A 0.9300
C21 H21A 0.9300
C22 H22A 0.9600
C22 H22B 0.9600
C22 H22C 0.9600

loop_
_geom_torsion_atom_site_label_1
_geom_torsion_atom_site_label_2
_geom_torsion_atom_site_label_3
_geom_torsion_atom_site_label_4
_geom_torsion
O4 S N C7 -9.1(3)
O3 S N C7 -138.8(3)
C22 S N C7 106.1(3)
O4 S N C15 162.2(3)
O3 S N C15 32.5(3)
C22 S N C15 -82.6(3)
O2 B O1 C1 -10.8(5)
C7 B O1 C1 170.3(4)
B O1 C1 C3 148.8(5)
B O1 C1 C2 21.4(5)
B O1 C1 C4 -94.2(4)
O1 B O2 C2 -5.6(5)
C7 B O2 C2 173.3(4)
B O2 C2 C5 143.2(4)
B O2 C2 C6 -99.4(4)
B O2 C2 C1 18.6(5)
C3 C1 C2 O2 -146.8(4)
O1 C1 C2 O2 -24.0(4)
C4 C1 C2 O2 87.5(4)
C3 C1 C2 C5 94.8(6)
O1 C1 C2 C5 -142.4(4)
C4 C1 C2 C5 -30.9(6)
C3 C1 C2 C6 -33.6(6)
O1 C1 C2 C6 89.2(4)
C4 C1 C2 C6 -159.4(4)
C15 N C7 C8 -50.9(5)
S N C7 C8 120.3(3)
C15 N C7 B 127.4(4)
S N C7 B -61.4(4)
O1 B C7 C8 161.0(4)
O2 B C7 C8 -17.8(6)
O1 B C7 N -17.4(6)
O2 B C7 N 163.8(4)
N C7 C8 C9 -8.6(6)
B C7 C8 C9 173.1(4)
C7 C8 C9 C14 -39.3(7)
C7 C8 C9 C10 144.9(4)
C14 C9 C10 C11 1.2(6)
C8 C9 C10 C11 177.1(4)
C9 C10 C11 C12 -1.1(7)
C10 C11 C12 C13 -0.5(8)
C11 C12 C13 C14 2.0(8)
C10 C9 C14 C13 0.4(7)
C8 C9 C14 C13 -175.4(4)
C12 C13 C14 C9 -2.0(8)
C7 N C15 C16 -43.9(5)
S N C15 C16 144.8(3)
N C15 C16 C21 132.8(4)
N C15 C16 C17 -50.1(5)
C21 C16 C17 C18 2.0(7)
C15 C16 C17 C18 -175.1(4)
C16 C17 C18 C19 -0.7(7)
C17 C18 C19 C20 -0.5(8)
C18 C19 C20 C21 0.4(7)
C17 C16 C21 C20 -2.1(6)
C15 C16 C21 C20 175.0(4)
C19 C20 C21 C16 0.9(7)
